data_7004447
loop_
_publ_author_name
'Burrows, Andrew D.'
'Frost, Christopher G.'
'Mahon, Mary F.'
'Winsper, Melanie'
'Richardson, Christopher'
'Attfield, J. Paul'
'Rodgers, Jennifer A.'

_publ_section_title
;
 Subtle structural variation in copper metal-organic frameworks:
 syntheses, structures, magnetic properties and catalytic behaviour
;
_journal_issue 47
_journal_name_full 'Dalton Transactions'
_journal_page_first 6788
_journal_page_last 6795
_journal_paper_doi 10.1039/b807063f
_journal_year 2008
_chemical_formula_sum 'C48 H64 Cu3 N11 O26'
_chemical_formula_weight 1401.72
_chemical_name_systematic
;
?
;
_space_group_IT_number 2
_symmetry_cell_setting triclinic
_symmetry_space_group_name_Hall '-P 1'
_symmetry_space_group_name_H-M 'P -1'
_atom_sites_solution_hydrogens geom
_atom_sites_solution_primary direct
_atom_sites_solution_secondary difmap
_audit_creation_method SHELXL-97
_cell_angle_alpha 113.079(1)
_cell_angle_beta 101.608(1)
_cell_angle_gamma 100.368(1)
_cell_formula_units_Z 2
_cell_length_a 13.3900(2)
_cell_length_b 14.7670(2)
_cell_length_c 18.4650(3)
_cell_measurement_reflns_used 75832
_cell_measurement_temperature 173(2)
_cell_measurement_theta_max 27.485
_cell_measurement_theta_min 2.910
_cell_volume 3151.52(9)
_computing_cell_refinement 'HKL Scalepack (Otwinowski & Minor 1997)'
_computing_data_reduction 'Denzo & Scalepack (Otwinowski & Minor, 1997)'
_computing_molecular_graphics 'ORTEX (P.McArdle, 1995)'
_computing_publication_material 'SHELXL-97/2 (Sheldrick,1997)'
_computing_structure_refinement 'SHELXL-97 (Sheldrick, 1997)'
_computing_structure_solution 'SHELXS-97 (Sheldrick, 1990)'
_diffrn_ambient_temperature 173(2)
_diffrn_measured_fraction_theta_full 0.983
_diffrn_measured_fraction_theta_max 0.983
_diffrn_measurement_device_type KappaCCD
_diffrn_measurement_method KappaCCD
_diffrn_radiation_monochromator graphite
_diffrn_radiation_source 'fine-focus sealed tube'
_diffrn_radiation_type MoK\a
_diffrn_radiation_wavelength 0.71073
_diffrn_reflns_av_R_equivalents 0.0501
_diffrn_reflns_av_sigmaI/netI 0.0560
_diffrn_reflns_limit_h_max 17
_diffrn_reflns_limit_h_min -17
_diffrn_reflns_limit_k_max 18
_diffrn_reflns_limit_k_min -19
_diffrn_reflns_limit_l_max 23
_diffrn_reflns_limit_l_min -23
_diffrn_reflns_number 44207
_diffrn_reflns_theta_full 27.45
_diffrn_reflns_theta_max 27.45
_diffrn_reflns_theta_min 4.88
_exptl_absorpt_coefficient_mu 1.091
_exptl_absorpt_correction_T_max 0.82
_exptl_absorpt_correction_T_min 0.74
_exptl_absorpt_correction_type multi-scan
_exptl_absorpt_process_details
;
multi-scan from symmetry-related measurements
Sortav (Blessing 1995)
;
_exptl_crystal_colour Turquoise
_exptl_crystal_density_diffrn 1.477
_exptl_crystal_density_method 'not measured'
_exptl_crystal_description Tabloid
_exptl_crystal_F_000 1448
_exptl_crystal_size_max 0.15
_exptl_crystal_size_mid 0.15
_exptl_crystal_size_min 0.10
_refine_diff_density_max 2.492
_refine_diff_density_min -0.849
_refine_diff_density_rms 0.117
_refine_ls_extinction_method none
_refine_ls_goodness_of_fit_ref 1.072
_refine_ls_hydrogen_treatment constr
_refine_ls_matrix_type full
_refine_ls_number_parameters 764
_refine_ls_number_reflns 14170
_refine_ls_number_restraints 40
_refine_ls_restrained_S_all 1.073
_refine_ls_R_factor_all 0.0928
_refine_ls_R_factor_gt 0.0615
_refine_ls_shift/su_max 0.001
_refine_ls_shift/su_mean 0.000
_refine_ls_structure_factor_coef Fsqd
_refine_ls_weighting_details 'calc w=1/[\s^2^(Fo^2^)+(0.0899P)^2^+8.9145P] where P=(Fo^2^+2Fc^2^)/3'
_refine_ls_weighting_scheme calc
_refine_ls_wR_factor_gt 0.1666
_refine_ls_wR_factor_ref 0.1902
_reflns_number_gt 10222
_reflns_number_total 14170
_reflns_threshold_expression >2sigma(I)
_cod_data_source_file b807063f.txt
_cod_data_source_block compound2_h06adb1
_cod_depositor_comments
;
The following automatic conversions were performed:
'_symmetry_cell_setting' value 'Triclinic' changed to 'triclinic'
according to '/home/saulius/struct/CIF-dictionaries/cif_core.dic'
dictionary named 'cif_core.dic' version 2.4.1 from
2010-06-29.

'_exptl_absorpt_correction_type' value 'Multi-Scan' changed
to 'multi-scan' according to
'/home/saulius/struct/CIF-dictionaries/cif_core.dic' dictionary named
'cif_core.dic' version 2.4.1 from 2010-06-29.

Automatic conversion script
Id: cif_fix_enum 1527 2010-12-29 10:47:43Z saulius 
;
_cod_original_cell_volume 3151.52(8)
_cod_original_sg_symbol_H-M P-1
_cod_database_code 7004447

loop_
_symmetry_equiv_pos_as_xyz
'x, y, z'
'-x, -y, -z'

loop_
_atom_site_label
_atom_site_type_symbol
_atom_site_fract_x
_atom_site_fract_y
_atom_site_fract_z
_atom_site_U_iso_or_equiv
_atom_site_adp_type
_atom_site_occupancy
_atom_site_symmetry_multiplicity
_atom_site_calc_flag
_atom_site_refinement_flags
_atom_site_disorder_assembly
_atom_site_disorder_group
Cu1 Cu -0.07912(4) 0.51841(4) 0.53195(3) 0.02173(14) Uani 1 1 d . . .
Cu2 Cu 0.07345(4) 0.47168(4) 0.03942(3) 0.02047(13) Uani 1 1 d . . .
Cu3 Cu 0.50019(4) 0.90203(4) 0.47115(3) 0.02015(13) Uani 1 1 d . . .
O1 O -0.1482(2) 0.5196(2) 0.42794(18) 0.0267(7) Uani 1 1 d . . .
O2 O -0.0149(3) 0.4867(3) 0.3744(2) 0.0336(8) Uani 1 1 d . . .
O3 O -0.0150(3) 0.4783(3) 0.11236(19) 0.0311(7) Uani 1 1 d . . .
O4 O -0.1409(3) 0.5232(3) 0.04478(19) 0.0302(7) Uani 1 1 d . . .
O5 O -0.4543(4) 0.5540(5) 0.1418(3) 0.0789(18) Uani 1 1 d . . .
O6 O -0.4327(4) 0.5992(5) 0.2723(3) 0.0793(17) Uani 1 1 d . . .
O7 O 0.1418(3) 0.6185(2) 0.10725(19) 0.0300(7) Uani 1 1 d . . .
O8 O 0.0195(3) 0.6661(2) 0.03896(19) 0.0320(7) Uani 1 1 d . . .
O9 O 0.3972(3) 0.8718(2) 0.36768(19) 0.0304(7) Uani 1 1 d . . .
O10 O 0.3993(2) 1.0371(2) 0.41533(19) 0.0284(7) Uani 1 1 d . . .
O11 O 0.0728(5) 1.0321(4) 0.1207(3) 0.0789(18) Uani 1 1 d . . .
O12 O 0.1814(5) 1.1438(3) 0.2379(3) 0.0813(18) Uani 1 1 d . . .
O13 O 0.3825(2) 0.8881(2) 0.5162(2) 0.0306(7) Uani 1 1 d . . .
O14 O 0.3848(2) 1.0540(2) 0.5702(2) 0.0283(7) Uani 1 1 d . . .
O15 O -0.0072(2) 0.6658(2) 0.5776(2) 0.0284(7) Uani 1 1 d . . .
O16 O 0.1243(3) 0.6321(2) 0.5224(2) 0.0340(8) Uani 1 1 d . . .
O17 O 0.0384(4) 1.0349(4) 0.7531(3) 0.0667(14) Uani 1 1 d . . .
O18 O 0.1529(4) 1.1508(3) 0.7467(3) 0.0638(13) Uani 1 1 d . . .
O19 O -0.2050(3) 0.5291(3) 0.5880(2) 0.0342(8) Uani 1 1 d . . .
O20 O 0.1968(3) 0.4192(3) 0.0914(2) 0.0339(8) Uani 1 1 d . . .
O21 O 0.5349(3) 0.7600(2) 0.4516(2) 0.0311(7) Uani 1 1 d . . .
O22 O 0.0762(9) 0.9968(9) 0.4401(7) 0.082(3) Uiso 0.55 1 d PD A 1
O23 O 0.4971(6) 0.3652(7) 0.1954(6) 0.125(3) Uani 1 1 d . . .
O24 O 0.7889(11) 0.2384(13) 0.0526(11) 0.154(6) Uiso 0.58 1 d PD B 1
O25 O 0.5473(16) 0.0298(13) -0.1577(12) 0.165(7) Uiso 0.50 1 d PD C 2
O26 O 0.7321(9) 0.2647(9) 0.2791(7) 0.179(4) Uiso 1 1 d D . .
O22A O 0.1557(9) 0.9855(9) 0.4262(7) 0.063(3) Uiso 0.45 1 d PD D 2
O24A O 0.817(3) 0.212(3) 0.2177(19) 0.233(14) Uiso 0.42 1 d PDU E 2
O25A O 0.624(3) 0.163(5) -0.067(2) 0.42(3) Uiso 0.50 1 d PDU F 1
N1 N -0.4042(4) 0.5661(5) 0.2103(3) 0.0597(16) Uani 1 1 d . . .
N2 N 0.1404(4) 1.0558(4) 0.1851(3) 0.0529(13) Uani 1 1 d . . .
N3 N 0.1081(4) 1.0612(4) 0.7271(3) 0.0447(11) Uani 1 1 d . . .
N4 N -0.2805(3) 0.4778(3) 0.6706(3) 0.0351(9) Uani 1 1 d . . .
N5 N 0.2783(5) 0.3242(5) 0.0062(3) 0.0668(17) Uani 1 1 d . . .
N6 N 0.6705(4) 0.7073(3) 0.5007(3) 0.0392(10) Uani 1 1 d . . .
N7 N 0.0539(9) 0.8224(9) 0.3883(7) 0.042(3) Uiso 0.55 1 d PD A 1
N8 N 0.4645(9) 0.1935(9) 0.1120(6) 0.111(3) Uani 1 1 d . . .
N9 N 0.5918(6) 0.2367(5) 0.3262(4) 0.0742(17) Uiso 1 1 d D . .
N10 N 0.5702(12) 0.2047(11) -0.1259(10) 0.061(4) Uiso 0.50 1 d PD C 2
N11 N 0.9242(7) 0.2390(6) 0.1485(5) 0.088(2) Uiso 1 1 d D . .
N7A N 0.0319(11) 0.8412(11) 0.3969(8) 0.044(4) Uiso 0.45 1 d PD D 2
N10A N 0.5604(14) 0.2266(14) -0.1340(11) 0.073(5) Uiso 0.50 1 d PDU F 1
C1 C -0.1038(3) 0.5041(3) 0.3722(3) 0.0237(9) Uani 1 1 d . . .
C2 C -0.1593(3) 0.5105(3) 0.2958(3) 0.0246(9) Uani 1 1 d . . .
C3 C -0.1110(4) 0.4982(3) 0.2344(3) 0.0250(9) Uani 1 1 d . . .
H3 H -0.0450 0.4823 0.2397 0.030 Uiso 1 1 calc R . .
C4 C -0.1581(4) 0.5088(4) 0.1649(3) 0.0267(9) Uani 1 1 d . . .
C5 C -0.2554(4) 0.5301(4) 0.1559(3) 0.0350(11) Uani 1 1 d . . .
H5 H -0.2892 0.5363 0.1083 0.042 Uiso 1 1 calc R . .
C6 C -0.3018(4) 0.5421(5) 0.2184(3) 0.0403(12) Uani 1 1 d . . .
C7 C -0.2568(4) 0.5325(4) 0.2878(3) 0.0339(11) Uani 1 1 d . . .
H7 H -0.2913 0.5406 0.3293 0.041 Uiso 1 1 calc R . .
C8 C -0.0998(3) 0.5017(3) 0.1015(2) 0.0245(9) Uani 1 1 d . . .
C10 C 0.1023(3) 0.6843(3) 0.0947(3) 0.0250(9) Uani 1 1 d . . .
C11 C 0.1575(3) 0.7948(3) 0.1542(3) 0.0259(9) Uani 1 1 d . . .
C12 C 0.2385(3) 0.8193(3) 0.2240(3) 0.0247(9) Uani 1 1 d . . .
H12 H 0.2623 0.7661 0.2319 0.030 Uiso 1 1 calc R . .
C13 C 0.2858(3) 0.9206(3) 0.2829(3) 0.0247(9) Uani 1 1 d . . .
C14 C 0.2527(4) 0.9992(4) 0.2707(3) 0.0300(10) Uani 1 1 d . . .
H14 H 0.2834 1.0689 0.3106 0.036 Uiso 1 1 calc R . .
C15 C 0.1742(4) 0.9727(4) 0.1990(3) 0.0340(11) Uani 1 1 d . . .
C16 C 0.1242(4) 0.8723(4) 0.1409(3) 0.0311(10) Uani 1 1 d . . .
H16 H 0.0684 0.8565 0.0931 0.037 Uiso 1 1 calc R . .
C17 C 0.3675(3) 0.9452(3) 0.3617(3) 0.0253(9) Uani 1 1 d . . .
C19 C 0.3502(3) 0.9621(3) 0.5562(3) 0.0257(9) Uani 1 1 d . . .
C20 C 0.2608(3) 0.9362(3) 0.5888(3) 0.0264(9) Uani 1 1 d . . .
C21 C 0.2134(4) 0.8333(4) 0.5660(3) 0.0272(9) Uani 1 1 d . . .
H21 H 0.2394 0.7821 0.5317 0.033 Uiso 1 1 calc R . .
C22 C 0.1284(3) 0.8045(4) 0.5925(3) 0.0276(9) Uani 1 1 d . . .
C23 C 0.0925(4) 0.8790(4) 0.6453(3) 0.0315(10) Uani 1 1 d . . .
H23 H 0.0353 0.8608 0.6649 0.038 Uiso 1 1 calc R . .
C24 C 0.1433(4) 0.9805(4) 0.6682(3) 0.0328(10) Uani 1 1 d . . .
C25 C 0.2253(4) 1.0112(4) 0.6409(3) 0.0306(10) Uani 1 1 d . . .
H25 H 0.2568 1.0820 0.6574 0.037 Uiso 1 1 calc R . .
C26 C 0.0776(3) 0.6913(3) 0.5618(3) 0.0262(9) Uani 1 1 d . . .
C28 C -0.2312(4) 0.4651(4) 0.6134(3) 0.0333(11) Uani 1 1 d . . .
H28 H -0.2147 0.4019 0.5901 0.040 Uiso 1 1 calc R . .
C29 C -0.3084(5) 0.3982(5) 0.6973(4) 0.0469(14) Uani 1 1 d . . .
H29A H -0.2988 0.3342 0.6594 0.070 Uiso 1 1 calc R . .
H29B H -0.3829 0.3868 0.6972 0.070 Uiso 1 1 calc R . .
H29C H -0.2623 0.4202 0.7532 0.070 Uiso 1 1 calc R . .
C30 C -0.3072(7) 0.5720(6) 0.7110(4) 0.067(2) Uani 1 1 d . . .
H30A H -0.3431 0.5666 0.7510 0.100 Uiso 1 1 calc R . .
H30B H -0.3545 0.5837 0.6696 0.100 Uiso 1 1 calc R . .
H30C H -0.2419 0.6297 0.7396 0.100 Uiso 1 1 calc R . .
C31 C 0.2755(5) 0.4053(5) 0.0694(4) 0.0454(13) Uani 1 1 d D . .
H31 H 0.3407 0.4580 0.1010 0.054 Uiso 1 1 calc R . .
C32 C 0.1801(9) 0.2442(10) -0.0462(8) 0.157(7) Uani 1 1 d . . .
H32A H 0.1948 0.1893 -0.0902 0.235 Uiso 1 1 calc R . .
H32B H 0.1304 0.2730 -0.0707 0.235 Uiso 1 1 calc R . .
H32C H 0.1484 0.2161 -0.0133 0.235 Uiso 1 1 calc R . .
C33 C 0.3732(8) 0.3174(9) -0.0185(6) 0.094(3) Uani 1 1 d D . .
H33A H 0.3584 0.2512 -0.0665 0.140 Uiso 1 1 calc R . .
H33B H 0.4300 0.3229 0.0271 0.140 Uiso 1 1 calc R . .
H33C H 0.3957 0.3734 -0.0329 0.140 Uiso 1 1 calc R . .
C34 C 0.6309(4) 0.7737(4) 0.4821(3) 0.0320(10) Uani 1 1 d . . .
H34 H 0.6793 0.8363 0.4929 0.038 Uiso 1 1 calc R . .
C35 C 0.6039(6) 0.6090(5) 0.4837(5) 0.0621(18) Uani 1 1 d . . .
H35A H 0.6477 0.5708 0.5017 0.093 Uiso 1 1 calc R . .
H35B H 0.5676 0.5701 0.4243 0.093 Uiso 1 1 calc R . .
H35C H 0.5508 0.6190 0.5135 0.093 Uiso 1 1 calc R . .
C36 C 0.7849(5) 0.7325(5) 0.5409(4) 0.0523(15) Uani 1 1 d . . .
H36A H 0.8000 0.6745 0.5498 0.078 Uiso 1 1 calc R . .
H36B H 0.8061 0.7935 0.5941 0.078 Uiso 1 1 calc R . .
H36C H 0.8251 0.7461 0.5056 0.078 Uiso 1 1 calc R . .
C37 C 0.1076(12) 0.9197(10) 0.4102(7) 0.055(3) Uiso 0.55 1 d PD A 1
H37 H 0.1758 0.9307 0.4022 0.066 Uiso 0.55 1 calc PR A 1
C38 C -0.0568(17) 0.7897(17) 0.3913(13) 0.071(7) Uiso 0.55 1 d PD A 1
H38A H -0.0790 0.7151 0.3721 0.107 Uiso 0.55 1 calc PR A 1
H38B H -0.1052 0.8082 0.3557 0.107 Uiso 0.55 1 calc PR A 1
H38C H -0.0589 0.8243 0.4482 0.107 Uiso 0.55 1 calc PR A 1
C39 C 0.1010(11) 0.7434(10) 0.3530(8) 0.056(3) Uiso 0.55 1 d PD A 1
H39A H 0.0539 0.6769 0.3410 0.084 Uiso 0.55 1 calc PR A 1
H39B H 0.1697 0.7565 0.3920 0.084 Uiso 0.55 1 calc PR A 1
H39C H 0.1121 0.7422 0.3018 0.084 Uiso 0.55 1 calc PR A 1
C40 C 0.5297(13) 0.2936(13) 0.1492(9) 0.136(5) Uani 1 1 d . . .
C41 C 0.3595(15) 0.165(2) 0.1197(16) 0.287(16) Uani 1 1 d . . .
H41A H 0.3286 0.0906 0.0891 0.430 Uiso 1 1 calc R . .
H41B H 0.3141 0.1991 0.0972 0.430 Uiso 1 1 calc R . .
H41C H 0.3645 0.1872 0.1781 0.430 Uiso 1 1 calc R . .
C42 C 0.4971(17) 0.1105(16) 0.0584(11) 0.199(8) Uani 1 1 d . . .
H42A H 0.4426 0.0453 0.0388 0.298 Uiso 1 1 calc R . .
H42B H 0.5647 0.1080 0.0889 0.298 Uiso 1 1 calc R . .
H42C H 0.5063 0.1220 0.0110 0.298 Uiso 1 1 calc R . .
C43 C 0.8274(18) 0.2414(14) 0.1160(14) 0.122(7) Uiso 0.58 1 d PD B 1
H43 H 0.7823 0.2463 0.1502 0.146 Uiso 0.58 1 calc PR B 1
C44 C 1.0003(11) 0.2470(15) 0.1025(13) 0.104(5) Uiso 0.58 1 d PD B 1
H44A H 1.0685 0.2429 0.1306 0.156 Uiso 0.58 1 calc PR B 1
H44B H 1.0108 0.3129 0.0998 0.156 Uiso 0.58 1 calc PR B 1
H44C H 0.9725 0.1906 0.0465 0.156 Uiso 0.58 1 calc PR B 1
C45 C 0.9620(17) 0.2510(14) 0.2268(12) 0.100(5) Uiso 0.58 1 d PD B 1
H45A H 1.0344 0.2442 0.2361 0.150 Uiso 0.58 1 calc PR B 1
H45B H 0.9158 0.1982 0.2345 0.150 Uiso 0.58 1 calc PR B 1
H45C H 0.9630 0.3192 0.2661 0.150 Uiso 0.58 1 calc PR B 1
C46 C 0.5877(16) 0.1234(12) -0.1178(13) 0.085(5) Uiso 0.50 1 d PD C 2
H46 H 0.6447 0.1413 -0.0701 0.103 Uiso 0.50 1 calc PR C 2
C47 C 0.4860(17) 0.1835(16) -0.1997(12) 0.081(6) Uiso 0.50 1 d PD C 2
H47D H 0.4809 0.2484 -0.2007 0.122 Uiso 0.50 1 calc PR C 2
H47E H 0.4179 0.1469 -0.1988 0.122 Uiso 0.50 1 calc PR C 2
H47F H 0.5028 0.1410 -0.2491 0.122 Uiso 0.50 1 calc PR C 2
C48 C 0.6258(18) 0.2962(18) -0.0715(14) 0.088(7) Uiso 0.50 1 d PD C 2
H48A H 0.6036 0.3465 -0.0884 0.131 Uiso 0.50 1 calc PR C 2
H48B H 0.7013 0.3036 -0.0668 0.131 Uiso 0.50 1 calc PR C 2
H48C H 0.6147 0.3081 -0.0181 0.131 Uiso 0.50 1 calc PR C 2
C49 C 0.6541(9) 0.2062(11) 0.2799(7) 0.113(5) Uiso 0.65 1 d PD G 3
H49 H 0.6379 0.1348 0.2450 0.135 Uiso 0.65 1 calc PR G 3
C50 C 0.6125(11) 0.3493(10) 0.3785(9) 0.100(5) Uiso 0.65 1 d PD G 3
H50A H 0.5621 0.3597 0.4107 0.151 Uiso 0.65 1 calc PR G 3
H50B H 0.6038 0.3840 0.3430 0.151 Uiso 0.65 1 calc PR G 3
H50C H 0.6854 0.3778 0.4161 0.151 Uiso 0.65 1 calc PR G 3
C51 C 0.4994(15) 0.1715(12) 0.3290(13) 0.134(7) Uiso 0.65 1 d PD G 3
H51A H 0.4693 0.2135 0.3698 0.201 Uiso 0.65 1 calc PR G 3
H51B H 0.5203 0.1198 0.3445 0.201 Uiso 0.65 1 calc PR G 3
H51C H 0.4459 0.1372 0.2745 0.201 Uiso 0.65 1 calc PR G 3
C37A C 0.0764(12) 0.9387(14) 0.4324(10) 0.054(4) Uiso 0.45 1 d PD D 2
H37A H 0.0428 0.9792 0.4681 0.065 Uiso 0.45 1 calc PR D 2
C38A C -0.0567(16) 0.7954(16) 0.4109(13) 0.050(5) Uiso 0.45 1 d PD D 2
H38D H -0.0759 0.7207 0.3783 0.074 Uiso 0.45 1 calc PR D 2
H38E H -0.1161 0.8207 0.3947 0.074 Uiso 0.45 1 calc PR D 2
H38F H -0.0409 0.8124 0.4697 0.074 Uiso 0.45 1 calc PR D 2
C39A C 0.0763(18) 0.7708(18) 0.3423(14) 0.081(6) Uiso 0.45 1 d PD D 2
H39D H 0.0318 0.7002 0.3215 0.121 Uiso 0.45 1 calc PR D 2
H39E H 0.1486 0.7778 0.3725 0.121 Uiso 0.45 1 calc PR D 2
H39F H 0.0785 0.7867 0.2957 0.121 Uiso 0.45 1 calc PR D 2
C43A C 0.898(4) 0.248(3) 0.217(2) 0.29(4) Uiso 0.42 1 d PDU E 2
H43A H 0.9521 0.2869 0.2689 0.354 Uiso 0.42 1 calc PR E 2
C44A C 0.868(3) 0.184(3) 0.074(2) 0.171(15) Uiso 0.42 1 d PD B 2
H44D H 0.8988 0.2067 0.0383 0.257 Uiso 0.42 1 calc PR B 2
H44E H 0.7955 0.1901 0.0679 0.257 Uiso 0.42 1 calc PR B 2
H44F H 0.8660 0.1119 0.0590 0.257 Uiso 0.42 1 calc PR B 2
C45A C 1.048(3) 0.294(3) 0.173(3) 0.175(15) Uiso 0.42 1 d PD B 2
H45D H 1.0784 0.3247 0.2335 0.262 Uiso 0.42 1 calc PR B 2
H45E H 1.0574 0.3485 0.1552 0.262 Uiso 0.42 1 calc PR B 2
H45F H 1.0835 0.2439 0.1469 0.262 Uiso 0.42 1 calc PR B 2
C46A C 0.556(2) 0.1370(17) -0.1332(19) 0.183(14) Uiso 0.50 1 d PDU F 1
H46A H 0.5126 0.0703 -0.1729 0.219 Uiso 0.50 1 calc PR F 1
C47A C 0.6211(15) 0.3228(15) -0.0782(12) 0.071(5) Uiso 0.50 1 d PDU F 1
H47A H 0.5985 0.3729 -0.0950 0.106 Uiso 0.50 1 calc PR F 1
H47B H 0.6960 0.3287 -0.0757 0.106 Uiso 0.50 1 calc PR F 1
H47C H 0.6128 0.3361 -0.0238 0.106 Uiso 0.50 1 calc PR F 1
C48A C 0.487(2) 0.213(2) -0.2077(15) 0.116(10) Uiso 0.50 1 d PDU F 1
H48D H 0.4479 0.1403 -0.2411 0.174 Uiso 0.50 1 calc PR F 1
H48E H 0.5256 0.2376 -0.2394 0.174 Uiso 0.50 1 calc PR F 1
H48F H 0.4364 0.2528 -0.1933 0.174 Uiso 0.50 1 calc PR F 1
C49A C 0.6776(11) 0.2958(11) 0.3249(11) 0.128(12) Uiso 0.35 1 d PD G 1
H49A H 0.6987 0.3670 0.3617 0.154 Uiso 0.35 1 calc PR G 1
C50A C 0.531(3) 0.262(3) 0.381(2) 0.130(12) Uiso 0.35 1 d PD G 1
H50D H 0.4727 0.2018 0.3665 0.195 Uiso 0.35 1 calc PR G 1
H50E H 0.5011 0.3168 0.3763 0.195 Uiso 0.35 1 calc PR G 1
H50F H 0.5759 0.2870 0.4373 0.195 Uiso 0.35 1 calc PR G 1
C51A C 0.5683(19) 0.1177(16) 0.2747(19) 0.114(10) Uiso 0.35 1 d PD G 1
H51D H 0.5036 0.0819 0.2806 0.171 Uiso 0.35 1 calc PR G 1
H51E H 0.6283 0.0957 0.2949 0.171 Uiso 0.35 1 calc PR G 1
H51F H 0.5582 0.1011 0.2164 0.171 Uiso 0.35 1 calc PR G 1

loop_
_atom_site_aniso_label
_atom_site_aniso_U_11
_atom_site_aniso_U_22
_atom_site_aniso_U_33
_atom_site_aniso_U_23
_atom_site_aniso_U_13
_atom_site_aniso_U_12
Cu1 0.0219(3) 0.0288(3) 0.0237(3) 0.0174(2) 0.0118(2) 0.0098(2)
Cu2 0.0200(3) 0.0255(3) 0.0121(2) 0.0067(2) 0.00164(19) 0.0054(2)
Cu3 0.0173(2) 0.0158(2) 0.0208(3) 0.0055(2) 0.00088(19) 0.00145(18)
O1 0.0292(16) 0.0374(17) 0.0218(15) 0.0176(14) 0.0116(13) 0.0135(14)
O2 0.0332(18) 0.055(2) 0.0306(17) 0.0284(17) 0.0167(15) 0.0237(16)
O3 0.0310(17) 0.048(2) 0.0220(15) 0.0191(15) 0.0112(13) 0.0166(15)
O4 0.0304(17) 0.0454(19) 0.0222(15) 0.0193(15) 0.0105(13) 0.0148(15)
O5 0.044(3) 0.166(6) 0.065(3) 0.074(4) 0.025(2) 0.054(3)
O6 0.064(3) 0.156(6) 0.064(3) 0.068(4) 0.041(3) 0.070(4)
O7 0.0305(17) 0.0246(16) 0.0222(15) 0.0038(13) -0.0027(13) 0.0057(13)
O8 0.0286(17) 0.0281(16) 0.0233(16) 0.0052(14) -0.0056(13) 0.0012(13)
O9 0.0305(17) 0.0223(15) 0.0268(16) 0.0062(13) -0.0037(13) 0.0060(13)
O10 0.0293(17) 0.0218(15) 0.0214(15) 0.0026(13) -0.0014(13) 0.0041(13)
O11 0.101(4) 0.048(3) 0.056(3) 0.017(2) -0.032(3) 0.027(3)
O12 0.107(4) 0.028(2) 0.070(3) 0.010(2) -0.028(3) 0.017(2)
O13 0.0260(16) 0.0248(16) 0.0392(19) 0.0133(15) 0.0122(14) 0.0028(13)
O14 0.0289(17) 0.0240(15) 0.0306(17) 0.0119(14) 0.0092(14) 0.0045(13)
O15 0.0245(16) 0.0314(17) 0.0305(17) 0.0157(14) 0.0098(13) 0.0047(13)
O16 0.0369(19) 0.0300(17) 0.048(2) 0.0222(16) 0.0256(17) 0.0128(14)
O17 0.068(3) 0.054(3) 0.076(3) 0.014(2) 0.049(3) 0.016(2)
O18 0.093(4) 0.034(2) 0.067(3) 0.014(2) 0.047(3) 0.020(2)
O19 0.0349(18) 0.046(2) 0.043(2) 0.0308(18) 0.0248(16) 0.0204(16)
O20 0.0319(18) 0.049(2) 0.0249(16) 0.0187(16) 0.0054(14) 0.0182(16)
O21 0.0285(17) 0.0218(15) 0.0359(18) 0.0097(14) 0.0021(14) 0.0069(13)
O23 0.100(6) 0.120(6) 0.148(7) 0.043(6) 0.052(5) 0.041(5)
N1 0.037(3) 0.122(5) 0.050(3) 0.056(3) 0.023(2) 0.041(3)
N2 0.064(3) 0.036(3) 0.046(3) 0.017(2) -0.009(2) 0.015(2)
N3 0.048(3) 0.043(3) 0.044(3) 0.014(2) 0.022(2) 0.017(2)
N4 0.038(2) 0.043(2) 0.028(2) 0.0185(19) 0.0167(18) 0.0087(19)
N5 0.066(4) 0.093(4) 0.039(3) 0.017(3) 0.012(3) 0.050(3)
N6 0.042(2) 0.036(2) 0.044(3) 0.019(2) 0.010(2) 0.0207(19)
N8 0.128(8) 0.138(9) 0.094(6) 0.062(6) 0.046(6) 0.061(7)
C1 0.028(2) 0.026(2) 0.021(2) 0.0141(18) 0.0080(17) 0.0073(17)
C2 0.026(2) 0.031(2) 0.020(2) 0.0145(18) 0.0079(17) 0.0065(18)
C3 0.025(2) 0.028(2) 0.023(2) 0.0113(18) 0.0066(17) 0.0075(17)
C4 0.028(2) 0.032(2) 0.019(2) 0.0104(19) 0.0082(17) 0.0073(18)
C5 0.030(2) 0.056(3) 0.025(2) 0.022(2) 0.0089(19) 0.015(2)
C6 0.028(3) 0.070(4) 0.034(3) 0.030(3) 0.012(2) 0.020(2)
C7 0.028(2) 0.051(3) 0.028(2) 0.021(2) 0.011(2) 0.012(2)
C8 0.024(2) 0.030(2) 0.0144(19) 0.0057(17) 0.0046(16) 0.0060(17)
C10 0.026(2) 0.028(2) 0.0161(19) 0.0074(18) 0.0043(17) 0.0044(18)
C11 0.023(2) 0.027(2) 0.020(2) 0.0070(18) 0.0032(17) 0.0018(17)
C12 0.023(2) 0.024(2) 0.022(2) 0.0079(18) 0.0041(17) 0.0048(17)
C13 0.021(2) 0.027(2) 0.020(2) 0.0072(18) 0.0010(16) 0.0037(17)
C14 0.028(2) 0.025(2) 0.025(2) 0.0056(19) 0.0009(18) 0.0005(18)
C15 0.040(3) 0.029(2) 0.032(2) 0.016(2) 0.003(2) 0.011(2)
C16 0.030(2) 0.032(2) 0.023(2) 0.011(2) -0.0007(18) 0.0056(19)
C17 0.019(2) 0.026(2) 0.022(2) 0.0072(18) 0.0014(16) -0.0010(17)
C19 0.021(2) 0.027(2) 0.026(2) 0.0131(19) 0.0013(17) 0.0028(17)
C20 0.024(2) 0.029(2) 0.026(2) 0.0140(19) 0.0033(18) 0.0048(17)
C21 0.025(2) 0.029(2) 0.028(2) 0.0153(19) 0.0070(18) 0.0066(18)
C22 0.023(2) 0.030(2) 0.029(2) 0.016(2) 0.0053(18) 0.0035(18)
C23 0.031(2) 0.037(3) 0.033(2) 0.019(2) 0.015(2) 0.010(2)
C24 0.033(3) 0.035(3) 0.029(2) 0.012(2) 0.010(2) 0.012(2)
C25 0.034(2) 0.029(2) 0.028(2) 0.013(2) 0.009(2) 0.0070(19)
C26 0.024(2) 0.031(2) 0.030(2) 0.020(2) 0.0070(18) 0.0071(18)
C28 0.036(3) 0.040(3) 0.034(3) 0.020(2) 0.022(2) 0.014(2)
C29 0.047(3) 0.059(4) 0.042(3) 0.032(3) 0.020(3) 0.004(3)
C30 0.101(6) 0.078(5) 0.057(4) 0.041(4) 0.055(4) 0.050(4)
C31 0.048(3) 0.060(4) 0.044(3) 0.031(3) 0.018(3) 0.028(3)
C32 0.094(8) 0.127(9) 0.118(9) -0.060(8) -0.019(7) 0.057(7)
C33 0.107(7) 0.147(9) 0.075(6) 0.062(6) 0.057(5) 0.085(7)
C34 0.037(3) 0.028(2) 0.031(2) 0.010(2) 0.010(2) 0.015(2)
C35 0.069(4) 0.043(3) 0.081(5) 0.035(4) 0.014(4) 0.022(3)
C36 0.045(3) 0.065(4) 0.058(4) 0.030(3) 0.016(3) 0.036(3)
C40 0.168(14) 0.130(12) 0.109(10) 0.066(9) 0.029(10) 0.024(11)
C41 0.113(14) 0.52(5) 0.28(3) 0.25(3) 0.049(16) 0.04(2)
C42 0.26(2) 0.22(2) 0.154(15) 0.076(14) 0.088(15) 0.140(18)

loop_
_atom_type_symbol
_atom_type_description
_atom_type_scat_dispersion_real
_atom_type_scat_dispersion_imag
_atom_type_scat_source
C C 0.0033 0.0016 'International Tables Vol C Tables 4.2.6.8 and 6.1.1.4'
H H 0.0000 0.0000 'International Tables Vol C Tables 4.2.6.8 and 6.1.1.4'
O O 0.0106 0.0060 'International Tables Vol C Tables 4.2.6.8 and 6.1.1.4'
Cu Cu 0.3201 1.2651 'International Tables Vol C Tables 4.2.6.8 and 6.1.1.4'
N N 0.0061 0.0033 'International Tables Vol C Tables 4.2.6.8 and 6.1.1.4'

loop_
_geom_angle_atom_site_label_1
_geom_angle_atom_site_label_2
_geom_angle_atom_site_label_3
_geom_angle
_geom_angle_site_symmetry_1
_geom_angle_site_symmetry_3
_geom_angle_publ_flag
O16 Cu1 O2 88.39(15) 2_566 2_566 ?
O16 Cu1 O15 167.59(13) 2_566 . ?
O2 Cu1 O15 89.57(15) 2_566 . ?
O16 Cu1 O1 90.13(14) 2_566 . ?
O2 Cu1 O1 167.73(13) 2_566 . ?
O15 Cu1 O1 89.27(13) . . ?
O16 Cu1 O19 93.76(13) 2_566 . ?
O2 Cu1 O19 92.11(13) 2_566 . ?
O15 Cu1 O19 98.54(13) . . ?
O1 Cu1 O19 100.14(13) . . ?
O16 Cu1 Cu1 79.61(9) 2_566 2_566 ?
O2 Cu1 Cu1 82.12(9) 2_566 2_566 ?
O15 Cu1 Cu1 87.99(9) . 2_566 ?
O1 Cu1 Cu1 85.64(9) . 2_566 ?
O19 Cu1 Cu1 171.28(9) . 2_566 ?
O7 Cu2 O3 88.22(14) . . ?
O7 Cu2 O8 167.72(13) . 2_565 ?
O3 Cu2 O8 89.44(15) . 2_565 ?
O7 Cu2 O4 89.68(14) . 2_565 ?
O3 Cu2 O4 167.76(13) . 2_565 ?
O8 Cu2 O4 90.06(14) 2_565 2_565 ?
O7 Cu2 O20 97.00(13) . . ?
O3 Cu2 O20 100.69(13) . . ?
O8 Cu2 O20 95.29(14) 2_565 . ?
O4 Cu2 O20 91.54(13) 2_565 . ?
O7 Cu2 Cu2 85.45(10) . 2_565 ?
O3 Cu2 Cu2 84.88(10) . 2_565 ?
O8 Cu2 Cu2 82.33(10) 2_565 2_565 ?
O4 Cu2 Cu2 82.93(9) 2_565 2_565 ?
O20 Cu2 Cu2 173.96(9) . 2_565 ?
O13 Cu3 O9 88.24(15) . . ?
O13 Cu3 O14 167.39(13) . 2_676 ?
O9 Cu3 O14 89.08(14) . 2_676 ?
O13 Cu3 O10 89.17(14) . 2_676 ?
O9 Cu3 O10 167.61(13) . 2_676 ?
O14 Cu3 O10 90.83(14) 2_676 2_676 ?
O13 Cu3 O21 99.99(13) . . ?
O9 Cu3 O21 104.62(13) . . ?
O14 Cu3 O21 92.61(13) 2_676 . ?
O10 Cu3 O21 87.76(13) 2_676 . ?
O13 Cu3 Cu3 83.33(10) . 2_676 ?
O9 Cu3 Cu3 89.52(9) . 2_676 ?
O14 Cu3 Cu3 84.33(9) 2_676 2_676 ?
O10 Cu3 Cu3 78.15(9) 2_676 2_676 ?
O21 Cu3 Cu3 165.51(9) . 2_676 ?
C1 O1 Cu1 120.6(3) . . ?
C1 O2 Cu1 125.0(3) . 2_566 ?
C8 O3 Cu2 121.9(3) . . ?
C8 O4 Cu2 123.1(3) . 2_565 ?
C10 O7 Cu2 121.3(3) . . ?
C10 O8 Cu2 124.6(3) . 2_565 ?
C17 O9 Cu3 117.3(3) . . ?
C17 O10 Cu3 128.7(3) . 2_676 ?
C19 O13 Cu3 124.2(3) . . ?
C19 O14 Cu3 121.6(3) . 2_676 ?
C26 O15 Cu1 117.7(3) . . ?
C26 O16 Cu1 128.0(3) . 2_566 ?
C28 O19 Cu1 117.8(3) . . ?
C31 O20 Cu2 127.4(3) . . ?
C34 O21 Cu3 111.5(3) . . ?
C49A O26 C49 57.8(12) . . ?
O6 N1 O5 124.3(5) . . ?
O6 N1 C6 118.0(5) . . ?
O5 N1 C6 117.6(5) . . ?
O12 N2 O11 123.6(5) . . ?
O12 N2 C15 118.6(5) . . ?
O11 N2 C15 117.8(5) . . ?
O17 N3 O18 123.8(5) . . ?
O17 N3 C24 118.6(5) . . ?
O18 N3 C24 117.6(5) . . ?
C28 N4 C30 121.7(5) . . ?
C28 N4 C29 121.6(5) . . ?
C30 N4 C29 116.8(4) . . ?
C31 N5 C33 122.4(7) . . ?
C31 N5 C32 118.9(7) . . ?
C33 N5 C32 118.3(7) . . ?
C34 N6 C35 121.6(5) . . ?
C34 N6 C36 120.7(5) . . ?
C35 N6 C36 117.7(5) . . ?
C37 N7 C39 118.3(12) . . ?
C37 N7 C38 124.5(14) . . ?
C39 N7 C38 117.0(12) . . ?
C40 N8 C41 123.6(17) . . ?
C40 N8 C42 120.5(15) . . ?
C41 N8 C42 115.8(18) . . ?
C49A N9 C49 53.6(11) . . ?
C49A N9 C50A 128.6(17) . . ?
C49 N9 C50A 172.8(16) . . ?
C49A N9 C51 178.7(13) . . ?
C49 N9 C51 126.4(11) . . ?
C50A N9 C51 51.3(15) . . ?
C49A N9 C50 65.4(5) . . ?
C49 N9 C50 118.9(10) . . ?
C50A N9 C50 64.4(15) . . ?
C51 N9 C50 114.7(9) . . ?
C49A N9 C51A 116.8(10) . . ?
C49 N9 C51A 63.5(7) . . ?
C50A N9 C51A 113.1(14) . . ?
C51 N9 C51A 63.1(10) . . ?
C50 N9 C51A 177.2(11) . . ?
C48 N10 C46 120.7(19) . . ?
C48 N10 C47 123.4(17) . . ?
C46 N10 C47 115.9(17) . . ?
C44A N11 C43 55.0(18) . . ?
C44A N11 C43A 128(3) . . ?
C43 N11 C43A 89(2) . . ?
C44A N11 C45 150(2) . . ?
C43 N11 C45 124.4(15) . . ?
C43A N11 C45 35(2) . . ?
C44A N11 C44 77.2(18) . . ?
C43 N11 C44 115.7(14) . . ?
C43A N11 C44 153(2) . . ?
C45 N11 C44 118.5(13) . . ?
C44A N11 C45A 122(2) . . ?
C43 N11 C45A 143.9(18) . . ?
C43A N11 C45A 109(2) . . ?
C45 N11 C45A 76.7(18) . . ?
C44 N11 C45A 45.2(15) . . ?
C37A N7A C38A 123.5(16) . . ?
C37A N7A C39A 121.4(16) . . ?
C38A N7A C39A 115.1(15) . . ?
C46A N10A C47A 131(2) . . ?
C46A N10A C48A 110(2) . . ?
C47A N10A C48A 118.9(19) . . ?
O1 C1 O2 126.7(4) . . ?
O1 C1 C2 117.6(4) . . ?
O2 C1 C2 115.7(4) . . ?
C3 C2 C7 119.9(4) . . ?
C3 C2 C1 119.4(4) . . ?
C7 C2 C1 120.7(4) . . ?
C2 C3 C4 120.6(4) . . ?
C5 C4 C3 120.1(4) . . ?
C5 C4 C8 120.5(4) . . ?
C3 C4 C8 119.3(4) . . ?
C6 C5 C4 118.0(4) . . ?
C7 C6 C5 123.1(5) . . ?
C7 C6 N1 118.2(4) . . ?
C5 C6 N1 118.6(4) . . ?
C6 C7 C2 118.3(4) . . ?
O3 C8 O4 127.2(4) . . ?
O3 C8 C4 116.5(4) . . ?
O4 C8 C4 116.3(4) . . ?
O8 C10 O7 126.3(4) . . ?
O8 C10 C11 117.0(4) . . ?
O7 C10 C11 116.6(4) . . ?
C12 C11 C16 120.0(4) . . ?
C12 C11 C10 119.9(4) . . ?
C16 C11 C10 120.1(4) . . ?
C11 C12 C13 121.0(4) . . ?
C12 C13 C14 119.8(4) . . ?
C12 C13 C17 120.3(4) . . ?
C14 C13 C17 119.8(4) . . ?
C15 C14 C13 117.9(4) . . ?
C14 C15 C16 123.1(4) . . ?
C14 C15 N2 118.1(4) . . ?
C16 C15 N2 118.8(4) . . ?
C15 C16 C11 118.2(4) . . ?
O10 C17 O9 126.3(4) . . ?
O10 C17 C13 116.8(4) . . ?
O9 C17 C13 116.9(4) . . ?
O14 C19 O13 126.4(4) . . ?
O14 C19 C20 117.4(4) . . ?
O13 C19 C20 116.2(4) . . ?
C25 C20 C21 119.6(4) . . ?
C25 C20 C19 122.2(4) . . ?
C21 C20 C19 118.2(4) . . ?
C22 C21 C20 120.9(4) . . ?
C23 C22 C21 120.1(4) . . ?
C23 C22 C26 122.1(4) . . ?
C21 C22 C26 117.8(4) . . ?
C24 C23 C22 117.4(4) . . ?
C25 C24 C23 123.8(4) . . ?
C25 C24 N3 118.3(4) . . ?
C23 C24 N3 117.9(4) . . ?
C24 C25 C20 118.2(4) . . ?
O16 C26 O15 126.7(4) . . ?
O16 C26 C22 116.1(4) . . ?
O15 C26 C22 117.3(4) . . ?
O19 C28 N4 125.1(5) . . ?
O20 C31 N5 126.2(6) . . ?
O21 C34 N6 124.5(5) . . ?
O22 C37 N7 126.0(15) . . ?
O23 C40 N8 118.6(14) . . ?
O24 C43 N11 131(2) . . ?
O25 C46 N10 135(2) . . ?
O26 C49 N9 124.2(12) . . ?
O22A C37A N7A 128.3(19) . . ?
O24A C43A N11 124(4) . . ?
O25A C46A N10A 101(3) . . ?
O26 C49A N9 124.4(12) . . ?

loop_
_geom_bond_atom_site_label_1
_geom_bond_atom_site_label_2
_geom_bond_distance
_geom_bond_site_symmetry_2
_geom_bond_publ_flag
Cu1 O16 1.958(3) 2_566 ?
Cu1 O2 1.960(3) 2_566 ?
Cu1 O15 1.963(3) . ?
Cu1 O1 1.965(3) . ?
Cu1 O19 2.145(3) . ?
Cu1 Cu1 2.6637(10) 2_566 ?
Cu2 O7 1.950(3) . ?
Cu2 O3 1.952(3) . ?
Cu2 O8 1.959(3) 2_565 ?
Cu2 O4 1.968(3) 2_565 ?
Cu2 O20 2.158(3) . ?
Cu2 Cu2 2.6613(10) 2_565 ?
Cu3 O13 1.940(3) . ?
Cu3 O9 1.950(3) . ?
Cu3 O14 1.970(3) 2_676 ?
Cu3 O10 1.991(3) 2_676 ?
Cu3 O21 2.137(3) . ?
Cu3 Cu3 2.6640(10) 2_676 ?
O1 C1 1.255(5) . ?
O2 C1 1.258(5) . ?
O2 Cu1 1.960(3) 2_566 ?
O3 C8 1.247(5) . ?
O4 C8 1.260(5) . ?
O4 Cu2 1.968(3) 2_565 ?
O5 N1 1.234(6) . ?
O6 N1 1.224(7) . ?
O7 C10 1.260(5) . ?
O8 C10 1.256(5) . ?
O8 Cu2 1.959(3) 2_565 ?
O9 C17 1.256(5) . ?
O10 C17 1.254(5) . ?
O10 Cu3 1.991(3) 2_676 ?
O11 N2 1.217(6) . ?
O12 N2 1.215(6) . ?
O13 C19 1.261(6) . ?
O14 C19 1.255(5) . ?
O14 Cu3 1.970(3) 2_676 ?
O15 C26 1.256(5) . ?
O16 C26 1.252(6) . ?
O16 Cu1 1.958(3) 2_566 ?
O17 N3 1.204(6) . ?
O18 N3 1.222(6) . ?
O19 C28 1.238(6) . ?
O20 C31 1.225(6) . ?
O21 C34 1.239(6) . ?
O22 C37 1.245(18) . ?
O23 C40 1.281(17) . ?
O24 C43 1.16(2) . ?
O25 C46 1.232(3) . ?
O26 C49A 1.234(3) . ?
O26 C49 1.236(3) . ?
O22A C37A 1.21(2) . ?
O24A C43A 1.12(3) . ?
O25A C46A 1.231(3) . ?
N1 C6 1.470(7) . ?
N2 C15 1.476(6) . ?
N3 C24 1.488(6) . ?
N4 C28 1.325(6) . ?
N4 C30 1.446(8) . ?
N4 C29 1.461(7) . ?
N5 C31 1.318(8) . ?
N5 C33 1.440(9) . ?
N5 C32 1.448(12) . ?
N6 C34 1.318(6) . ?
N6 C35 1.437(8) . ?
N6 C36 1.469(7) . ?
N7 C37 1.341(17) . ?
N7 C39 1.421(19) . ?
N7 C38 1.49(2) . ?
N8 C40 1.385(16) . ?
N8 C41 1.444(19) . ?
N8 C42 1.446(18) . ?
N9 C49A 1.322(3) . ?
N9 C49 1.323(3) . ?
N9 C50A 1.40(3) . ?
N9 C51 1.448(16) . ?
N9 C50 1.497(13) . ?
N9 C51A 1.57(2) . ?
N10 C48 1.29(3) . ?
N10 C46 1.322(3) . ?
N10 C47 1.47(3) . ?
N11 C44A 1.26(4) . ?
N11 C43 1.33(2) . ?
N11 C43A 1.35(3) . ?
N11 C45 1.360(19) . ?
N11 C44 1.469(19) . ?
N11 C45A 1.59(4) . ?
N7A C37A 1.29(2) . ?
N7A C38A 1.38(3) . ?
N7A C39A 1.45(3) . ?
N10A C46A 1.321(3) . ?
N10A C47A 1.36(3) . ?
N10A C48A 1.43(3) . ?
C1 C2 1.503(6) . ?
C2 C3 1.384(6) . ?
C2 C7 1.394(6) . ?
C3 C4 1.391(6) . ?
C4 C5 1.388(7) . ?
C4 C8 1.515(6) . ?
C5 C6 1.384(7) . ?
C6 C7 1.374(7) . ?
C10 C11 1.500(6) . ?
C11 C12 1.378(6) . ?
C11 C16 1.388(7) . ?
C12 C13 1.388(6) . ?
C13 C14 1.395(7) . ?
C13 C17 1.499(6) . ?
C14 C15 1.377(7) . ?
C15 C16 1.381(7) . ?
C19 C20 1.499(6) . ?
C20 C25 1.384(7) . ?
C20 C21 1.390(6) . ?
C21 C22 1.389(6) . ?
C22 C23 1.389(7) . ?
C22 C26 1.508(6) . ?
C23 C24 1.382(7) . ?
C24 C25 1.374(7) . ?
